data_4060942
loop_
_publ_author_name
'Cao, Changsheng'
'Wang, Tongen'
'Patrick, Brian O.'
'Love, Jennifer A.'

_publ_section_title
;
 Orthometalation of Tp*Rh(PPh3)2: Implications for Catalytic Reactivity
;
_journal_coden_ASTM ORGND7
_journal_issue 5
_journal_name_full Organometallics
_journal_page_first 1321
_journal_page_last 1324
_journal_paper_doi 10.1021/om0510268
_journal_volume 25
_journal_year 2006
_chemical_formula_sum 'C33 H37 B N6 P Rh'
_chemical_formula_weight 662.38
_space_group_IT_number 14
_symmetry_cell_setting monoclinic
_symmetry_space_group_name_Hall '-P 2yn'
_symmetry_space_group_name_H-M 'P 1 21/n 1'
_cell_angle_alpha 90.000(5)
_cell_angle_beta 104.394(4)
_cell_angle_gamma 90.000(5)
_cell_formula_units_Z 4
_cell_length_a 10.1710(9)
_cell_length_b 16.2330(18)
_cell_length_c 19.984(2)
_cell_measurement_temperature 173(2)
_cell_volume 3195.9(6)
_diffrn_ambient_temperature 173(2)
_exptl_crystal_density_diffrn 1.377
_cod_original_sg_symbol_H-M 'P 21/n'
_cod_database_code 4060942

loop_
_symmetry_equiv_pos_as_xyz
'x, y, z'
'-x+1/2, y+1/2, -z+1/2'
'-x, -y, -z'
'x-1/2, -y-1/2, z-1/2'

loop_
_atom_site_label
_atom_site_type_symbol
_atom_site_fract_x
_atom_site_fract_y
_atom_site_fract_z
_atom_site_U_iso_or_equiv
_atom_site_adp_type
_atom_site_occupancy
_atom_site_symmetry_multiplicity
_atom_site_calc_flag
_atom_site_refinement_flags
_atom_site_disorder_assembly
_atom_site_disorder_group
C1 C 0.28788(19) 0.07717(11) 0.74843(10) 0.0246(4) Uani 1 1 d . . .
C2 C 0.1597(2) 0.09884(13) 0.75690(12) 0.0334(5) Uani 1 1 d . . .
H2 H 0.1476 0.1103 0.8016 0.040 Uiso 1 1 calc R . .
C3 C 0.0497(2) 0.10340(15) 0.69898(13) 0.0415(6) Uani 1 1 d . . .
H3 H -0.0370 0.1181 0.7051 0.050 Uiso 1 1 calc R . .
C4 C 0.0632(2) 0.08719(14) 0.63282(14) 0.0420(6) Uani 1 1 d . . .
H4 H -0.0134 0.0914 0.5945 0.050 Uiso 1 1 calc R . .
C5 C 0.1892(2) 0.06464(13) 0.62259(12) 0.0355(5) Uani 1 1 d . . .
H5 H 0.2002 0.0525 0.5778 0.043 Uiso 1 1 calc R . .
C6 C 0.2982(2) 0.06060(11) 0.68061(11) 0.0269(4) Uani 1 1 d . . .
C7 C 0.5665(2) 0.09167(12) 0.64601(11) 0.0283(4) Uani 1 1 d . . .
C8 C 0.6578(2) 0.15325(13) 0.67513(12) 0.0335(5) Uani 1 1 d . . .
H8 H 0.6757 0.1641 0.7233 0.040 Uiso 1 1 calc R . .
C9 C 0.7233(2) 0.19926(15) 0.63391(13) 0.0403(5) Uani 1 1 d . . .
H9 H 0.7858 0.2412 0.6542 0.048 Uiso 1 1 calc R . .
C10 C 0.6977(2) 0.18398(15) 0.56352(12) 0.0411(5) Uani 1 1 d . . .
H10 H 0.7422 0.2155 0.5356 0.049 Uiso 1 1 calc R . .
C11 C 0.6069(3) 0.12254(15) 0.53395(12) 0.0434(6) Uani 1 1 d . . .
H11 H 0.5891 0.1123 0.4857 0.052 Uiso 1 1 calc R . .
C12 C 0.5426(2) 0.07635(13) 0.57403(11) 0.0343(5) Uani 1 1 d . . .
H12 H 0.4818 0.0338 0.5534 0.041 Uiso 1 1 calc R . .
C13 C 0.4860(2) -0.07246(12) 0.67734(10) 0.0285(4) Uani 1 1 d . . .
C14 C 0.6028(2) -0.10757(14) 0.66432(11) 0.0342(5) Uani 1 1 d . . .
H14 H 0.6793 -0.0740 0.6644 0.041 Uiso 1 1 calc R . .
C15 C 0.6071(3) -0.19186(15) 0.65117(13) 0.0443(6) Uani 1 1 d . . .
H15 H 0.6873 -0.2155 0.6433 0.053 Uiso 1 1 calc R . .
C16 C 0.4956(3) -0.24114(15) 0.64950(15) 0.0528(7) Uani 1 1 d . . .
H16 H 0.4991 -0.2984 0.6405 0.063 Uiso 1 1 calc R . .
C17 C 0.3783(3) -0.20660(14) 0.66108(16) 0.0551(7) Uani 1 1 d . . .
H17 H 0.3007 -0.2400 0.6590 0.066 Uiso 1 1 calc R . .
C18 C 0.3749(2) -0.12294(14) 0.67572(13) 0.0420(6) Uani 1 1 d . . .
H18 H 0.2951 -0.0999 0.6848 0.050 Uiso 1 1 calc R . .
C19 C 0.7980(2) -0.03776(16) 0.82051(12) 0.0428(6) Uani 1 1 d . . .
H19A H 0.7135 -0.0693 0.8140 0.064 Uiso 1 1 calc R . .
H19B H 0.8756 -0.0742 0.8382 0.064 Uiso 1 1 calc R . .
H19C H 0.8042 -0.0144 0.7762 0.064 Uiso 1 1 calc R . .
C20 C 0.79886(19) 0.03059(13) 0.87125(10) 0.0283(4) Uani 1 1 d . . .
C21 C 0.9061(2) 0.05902(14) 0.92420(11) 0.0328(5) Uani 1 1 d . . .
H21 H 0.9964 0.0384 0.9361 0.039 Uiso 1 1 calc R . .
C22 C 0.85558(19) 0.12264(13) 0.95578(10) 0.0290(4) Uani 1 1 d . . .
C23 C 0.9284(2) 0.17674(15) 1.01407(12) 0.0404(5) Uani 1 1 d . . .
H23A H 0.9292 0.2335 0.9976 0.061 Uiso 1 1 calc R . .
H23B H 1.0219 0.1573 1.0313 0.061 Uiso 1 1 calc R . .
H23C H 0.8817 0.1748 1.0514 0.061 Uiso 1 1 calc R . .
C24 C 0.2502(2) -0.02204(13) 0.89778(12) 0.0360(5) Uani 1 1 d . . .
H24A H 0.1574 -0.0018 0.8796 0.054 Uiso 1 1 calc R . .
H24B H 0.2498 -0.0669 0.9306 0.054 Uiso 1 1 calc R . .
H24C H 0.2859 -0.0424 0.8596 0.054 Uiso 1 1 calc R . .
C25 C 0.33741(19) 0.04626(12) 0.93352(11) 0.0284(4) Uani 1 1 d . . .
C26 C 0.3491(2) 0.07665(13) 1.00043(11) 0.0326(5) Uani 1 1 d . . .
H26 H 0.2976 0.0599 1.0317 0.039 Uiso 1 1 calc R . .
C27 C 0.4502(2) 0.13570(13) 1.01204(10) 0.0291(4) Uani 1 1 d . . .
C28 C 0.5058(2) 0.18700(15) 1.07506(11) 0.0396(5) Uani 1 1 d . . .
H28A H 0.6052 0.1837 1.0875 0.059 Uiso 1 1 calc R . .
H28B H 0.4709 0.1664 1.1134 0.059 Uiso 1 1 calc R . .
H28C H 0.4778 0.2444 1.0654 0.059 Uiso 1 1 calc R . .
C29 C 0.3658(2) 0.26611(14) 0.69625(11) 0.0375(5) Uani 1 1 d . . .
H29A H 0.4160 0.2311 0.6712 0.056 Uiso 1 1 calc R . .
H29B H 0.3501 0.3202 0.6739 0.056 Uiso 1 1 calc R . .
H29C H 0.2785 0.2403 0.6958 0.056 Uiso 1 1 calc R . .
C30 C 0.4469(2) 0.27641(12) 0.76959(10) 0.0278(4) Uani 1 1 d . . .
C31 C 0.4813(2) 0.35061(13) 0.80456(11) 0.0331(5) Uani 1 1 d . . .
H31 H 0.4609 0.4044 0.7863 0.040 Uiso 1 1 calc R . .
C32 C 0.5510(2) 0.33041(12) 0.87110(11) 0.0310(4) Uani 1 1 d . . .
C33 C 0.6110(3) 0.38523(14) 0.93152(13) 0.0476(6) Uani 1 1 d . . .
H33A H 0.5668 0.3742 0.9689 0.071 Uiso 1 1 calc R . .
H33B H 0.5969 0.4430 0.9173 0.071 Uiso 1 1 calc R . .
H33C H 0.7085 0.3742 0.9477 0.071 Uiso 1 1 calc R . .
B1 B 0.6140(2) 0.19124(14) 0.93822(11) 0.0259(4) Uani 1 1 d . . .
N1 N 0.68676(16) 0.07469(9) 0.87039(8) 0.0240(3) Uani 1 1 d . . .
N2 N 0.72225(15) 0.13153(10) 0.92285(8) 0.0244(3) Uani 1 1 d . . .
N3 N 0.42633(16) 0.08630(10) 0.90509(8) 0.0249(3) Uani 1 1 d . . .
N4 N 0.49615(16) 0.14062(10) 0.95346(8) 0.0255(3) Uani 1 1 d . . .
N5 N 0.49339(15) 0.21264(10) 0.81171(8) 0.0243(3) Uani 1 1 d . . .
N6 N 0.55794(16) 0.24664(10) 0.87478(8) 0.0259(3) Uani 1 1 d . . .
P1 P 0.47710(5) 0.03637(3) 0.70078(3) 0.02463(11) Uani 1 1 d . . .
Rh1 Rh 0.478515(14) 0.073877(9) 0.810357(7) 0.02118(6) Uani 1 1 d . . .
H1 H 0.463(2) -0.0166(16) 0.8138(11) 0.044(7) Uiso 1 1 d . . .
H1B H 0.661(2) 0.2303(13) 0.9845(11) 0.027(5) Uiso 1 1 d . . .

loop_
_atom_site_aniso_label
_atom_site_aniso_U_11
_atom_site_aniso_U_22
_atom_site_aniso_U_33
_atom_site_aniso_U_23
_atom_site_aniso_U_13
_atom_site_aniso_U_12
C1 0.0239(9) 0.0199(9) 0.0288(10) -0.0009(8) 0.0044(8) 0.0015(7)
C2 0.0266(10) 0.0290(10) 0.0438(13) -0.0017(9) 0.0074(9) 0.0032(8)
C3 0.0259(10) 0.0342(12) 0.0615(17) 0.0038(11) 0.0055(11) 0.0053(9)
C4 0.0323(11) 0.0317(12) 0.0506(15) 0.0045(10) -0.0115(10) 0.0009(9)
C5 0.0404(12) 0.0290(11) 0.0308(11) 0.0002(9) -0.0033(9) 0.0000(9)
C6 0.0278(10) 0.0224(9) 0.0277(10) -0.0002(8) 0.0019(8) 0.0014(7)
C7 0.0304(10) 0.0284(10) 0.0268(10) 0.0032(8) 0.0085(8) 0.0044(8)
C8 0.0278(10) 0.0373(12) 0.0345(12) 0.0010(9) 0.0062(9) 0.0016(9)
C9 0.0275(10) 0.0427(13) 0.0495(14) 0.0082(11) 0.0070(10) -0.0025(9)
C10 0.0347(11) 0.0451(13) 0.0466(14) 0.0162(11) 0.0160(10) 0.0062(10)
C11 0.0550(14) 0.0473(14) 0.0314(12) 0.0080(11) 0.0171(11) 0.0044(12)
C12 0.0499(13) 0.0291(11) 0.0235(10) 0.0002(8) 0.0081(9) -0.0047(9)
C13 0.0405(11) 0.0248(10) 0.0225(10) 0.0003(8) 0.0122(8) 0.0031(8)
C14 0.0386(11) 0.0343(11) 0.0333(12) -0.0030(9) 0.0157(10) 0.0034(9)
C15 0.0532(14) 0.0397(13) 0.0475(14) -0.0019(11) 0.0267(12) 0.0123(11)
C16 0.0790(19) 0.0265(12) 0.0672(18) -0.0006(11) 0.0450(16) 0.0056(12)
C17 0.0683(17) 0.0285(12) 0.083(2) -0.0029(13) 0.0460(16) -0.0054(12)
C18 0.0482(13) 0.0300(11) 0.0574(15) 0.0001(11) 0.0311(12) 0.0030(10)
C19 0.0362(12) 0.0517(14) 0.0395(13) -0.0028(11) 0.0075(10) 0.0159(11)
C20 0.0250(9) 0.0342(11) 0.0268(10) 0.0076(8) 0.0084(8) 0.0066(8)
C21 0.0223(10) 0.0442(13) 0.0318(11) 0.0096(9) 0.0065(8) 0.0039(8)
C22 0.0248(9) 0.0364(11) 0.0242(10) 0.0087(8) 0.0029(8) -0.0054(8)
C23 0.0338(11) 0.0466(13) 0.0352(12) 0.0028(10) -0.0020(9) -0.0101(10)
C24 0.0347(11) 0.0337(11) 0.0453(13) 0.0009(10) 0.0205(10) -0.0028(9)
C25 0.0263(10) 0.0264(10) 0.0351(11) 0.0056(9) 0.0126(8) 0.0042(8)
C26 0.0340(11) 0.0369(12) 0.0320(11) 0.0060(9) 0.0179(9) 0.0064(9)
C27 0.0313(10) 0.0329(10) 0.0254(10) 0.0047(8) 0.0111(8) 0.0120(8)
C28 0.0424(12) 0.0500(14) 0.0283(11) -0.0051(10) 0.0124(9) 0.0084(10)
C29 0.0454(13) 0.0311(11) 0.0324(12) 0.0081(9) 0.0027(10) 0.0071(10)
C30 0.0288(10) 0.0265(10) 0.0294(10) 0.0051(8) 0.0095(8) 0.0036(8)
C31 0.0371(11) 0.0222(10) 0.0406(13) 0.0044(9) 0.0109(10) 0.0050(8)
C32 0.0341(11) 0.0240(10) 0.0353(11) -0.0025(9) 0.0097(9) 0.0004(8)
C33 0.0609(16) 0.0309(12) 0.0453(14) -0.0098(11) 0.0026(12) -0.0005(11)
B1 0.0275(11) 0.0280(11) 0.0213(11) -0.0012(9) 0.0045(9) -0.0006(9)
N1 0.0245(8) 0.0282(8) 0.0193(8) 0.0011(6) 0.0057(6) 0.0024(6)
N2 0.0225(8) 0.0283(8) 0.0216(8) 0.0018(7) 0.0044(6) -0.0021(6)
N3 0.0251(8) 0.0277(9) 0.0230(8) 0.0006(7) 0.0082(7) 0.0008(6)
N4 0.0270(8) 0.0289(8) 0.0211(8) -0.0007(7) 0.0071(7) 0.0023(7)
N5 0.0264(8) 0.0253(8) 0.0208(8) 0.0006(6) 0.0053(7) 0.0010(6)
N6 0.0283(8) 0.0256(8) 0.0234(8) -0.0021(7) 0.0055(7) -0.0016(7)
P1 0.0279(2) 0.0249(3) 0.0214(2) 0.0001(2) 0.0068(2) 0.0028(2)
Rh1 0.02097(9) 0.02265(9) 0.01983(9) 0.00016(6) 0.00490(6) 0.00201(5)

loop_
_geom_bond_atom_site_label_1
_geom_bond_atom_site_label_2
_geom_bond_distance
_geom_bond_site_symmetry_2
_geom_bond_publ_flag
C1 C2 1.401(3) . ?
C1 C6 1.411(3) . ?
C1 Rh1 2.0250(19) . ?
C2 C3 1.397(3) . ?
C2 H2 0.9500 . ?
C3 C4 1.388(4) . ?
C3 H3 0.9500 . ?
C4 C5 1.396(3) . ?
C4 H4 0.9500 . ?
C5 C6 1.392(3) . ?
C5 H5 0.9500 . ?
C6 P1 1.806(2) . ?
C7 C8 1.390(3) . ?
C7 C12 1.420(3) . ?
C7 P1 1.823(2) . ?
C8 C9 1.398(3) . ?
C8 H8 0.9500 . ?
C9 C10 1.388(3) . ?
C9 H9 0.9500 . ?
C10 C11 1.387(4) . ?
C10 H10 0.9500 . ?
C11 C12 1.375(3) . ?
C11 H11 0.9500 . ?
C12 H12 0.9500 . ?
C13 C18 1.390(3) . ?
C13 C14 1.398(3) . ?
C13 P1 1.836(2) . ?
C14 C15 1.396(3) . ?
C14 H14 0.9500 . ?
C15 C16 1.381(4) . ?
C15 H15 0.9500 . ?
C16 C17 1.389(4) . ?
C16 H16 0.9500 . ?
C17 C18 1.391(3) . ?
C17 H17 0.9500 . ?
C18 H18 0.9500 . ?
C19 C20 1.501(3) . ?
C19 H19A 0.9800 . ?
C19 H19B 0.9800 . ?
C19 H19C 0.9800 . ?
C20 N1 1.343(2) . ?
C20 C21 1.396(3) . ?
C21 C22 1.375(3) . ?
C21 H21 0.9500 . ?
C22 N2 1.360(2) . ?
C22 C23 1.499(3) . ?
C23 H23A 0.9800 . ?
C23 H23B 0.9800 . ?
C23 H23C 0.9800 . ?
C24 C25 1.487(3) . ?
C24 H24A 0.9800 . ?
C24 H24B 0.9800 . ?
C24 H24C 0.9800 . ?
C25 N3 1.349(2) . ?
C25 C26 1.402(3) . ?
C26 C27 1.382(3) . ?
C26 H26 0.9500 . ?
C27 N4 1.367(2) . ?
C27 C28 1.499(3) . ?
C28 H28A 0.9800 . ?
C28 H28B 0.9800 . ?
C28 H28C 0.9800 . ?
C29 C30 1.502(3) . ?
C29 H29A 0.9800 . ?
C29 H29B 0.9800 . ?
C29 H29C 0.9800 . ?
C30 N5 1.344(2) . ?
C30 C31 1.393(3) . ?
C31 C32 1.382(3) . ?
C31 H31 0.9500 . ?
C32 N6 1.363(3) . ?
C32 C33 1.502(3) . ?
C33 H33A 0.9800 . ?
C33 H33B 0.9800 . ?
C33 H33C 0.9800 . ?
B1 N6 1.543(3) . ?
B1 N4 1.545(3) . ?
B1 N2 1.554(3) . ?
B1 H1B 1.13(2) . ?
N1 N2 1.376(2) . ?
N1 Rh1 2.1592(16) . ?
N3 N4 1.369(2) . ?
N3 Rh1 2.0989(16) . ?
N5 N6 1.383(2) . ?
N5 Rh1 2.2574(17) . ?
P1 Rh1 2.2694(6) . ?
Rh1 H1 1.48(3) . ?
